data_2012392
loop_
_publ_author_name
'Anwar Usman'
'Suchada Chantrapromma'
'Hoong-Kun Fun'

_publ_section_title
;
 The 143 and 300K polymorphs of hexamethylenetetraminium
 2,4-dinitrophenolate monohydrate
;
_journal_issue 12
_journal_name_full 'Acta Crystallographica Section C'
_journal_page_first 1443
_journal_page_last 1446
_journal_paper_doi 10.1107/S0108270101016742
_journal_volume 57
_journal_year 2001
_chemical_formula_iupac 'C6 H13 N4 1+, C6 H3 N2 O5 1-, H2 O'
_chemical_formula_moiety 'C6 H13 N4 1+, C6 H3 N2 O5 1-, H2 O'
_chemical_formula_sum 'C12 H18 N6 O6'
_chemical_formula_weight 342.32
_chemical_name_systematic
;
Hexamethylenetetramine-2,4-dinitrophenol Hydrate
;
_space_group_IT_number 2
_symmetry_cell_setting triclinic
_symmetry_space_group_name_Hall '-P 1'
_symmetry_space_group_name_H-M 'P -1'
_atom_sites_solution_hydrogens geom
_atom_sites_solution_primary direct
_atom_sites_solution_secondary difmap
_audit_creation_method SHELXL-97
_cell_angle_alpha 84.4120(10)
_cell_angle_beta 86.3670(10)
_cell_angle_gamma 89.3040(10)
_cell_formula_units_Z 2
_cell_length_a 6.3877(4)
_cell_length_b 7.9017(5)
_cell_length_c 14.4042(9)
_cell_measurement_reflns_used 3560
_cell_measurement_temperature 143(2)
_cell_measurement_theta_max 29.56
_cell_measurement_theta_min 1.42
_cell_volume 722.11(8)
_computing_cell_refinement 'SAINT (Siemens, 1996)'
_computing_data_collection 'SMART (Siemens, 1996)'
_computing_data_reduction SAINT
_computing_molecular_graphics SHELXTL
_computing_publication_material
;
SHELXTL, PARST (Nardelli, 1995) and PLATON (Spek, 1990)
;
_computing_structure_refinement SHELXTL
_computing_structure_solution 'SHELXTL (Sheldrick, 1997)'
_diffrn_ambient_temperature 143(2)
_diffrn_detector_area_resol_mean 8.33
_diffrn_measured_fraction_theta_full .921
_diffrn_measured_fraction_theta_max .921
_diffrn_measurement_device_type 'Siemens SMART CCD area-detector'
_diffrn_measurement_method \w
_diffrn_radiation_monochromator graphite
_diffrn_radiation_source 'fine-focus sealed tube'
_diffrn_radiation_type MoK\a
_diffrn_radiation_wavelength .71073
_diffrn_reflns_av_R_equivalents .0728
_diffrn_reflns_av_sigmaI/netI .1532
_diffrn_reflns_limit_h_max 6
_diffrn_reflns_limit_h_min -8
_diffrn_reflns_limit_k_max 10
_diffrn_reflns_limit_k_min -10
_diffrn_reflns_limit_l_max 18
_diffrn_reflns_limit_l_min -18
_diffrn_reflns_number 4841
_diffrn_reflns_theta_full 28.00
_diffrn_reflns_theta_max 28.00
_diffrn_reflns_theta_min 2.59
_diffrn_standards_decay_% negligible
_exptl_absorpt_coefficient_mu .128
_exptl_absorpt_correction_T_max .9749
_exptl_absorpt_correction_T_min .9482
_exptl_absorpt_correction_type empirical
_exptl_absorpt_process_details '(SADABS; Sheldrick, 1996)'
_exptl_crystal_colour Yellow
_exptl_crystal_density_diffrn 1.574
_exptl_crystal_density_method 'not measured'
_exptl_crystal_description Block
_exptl_crystal_F_000 360
_exptl_crystal_size_max .42
_exptl_crystal_size_mid .24
_exptl_crystal_size_min .20
_refine_diff_density_max .543
_refine_diff_density_min -.537
_refine_ls_extinction_coef .099(15)
_refine_ls_extinction_expression Fc^*^=kFc[1+0.001xFc^2^\l^3^/sin(2\q)]^-1/4^
_refine_ls_extinction_method SHELXTL
_refine_ls_goodness_of_fit_ref .956
_refine_ls_hydrogen_treatment refall
_refine_ls_matrix_type full
_refine_ls_number_parameters 281
_refine_ls_number_reflns 3227
_refine_ls_number_restraints 0
_refine_ls_restrained_S_all .956
_refine_ls_R_factor_all .1015
_refine_ls_R_factor_gt .0865
_refine_ls_shift/su_max <0.001
_refine_ls_shift/su_mean .000
_refine_ls_structure_factor_coef Fsqd
_refine_ls_weighting_details 'calc w = 1/[\s^2^(Fo^2^)+(0.077P)^2^] where P = (Fo^2^+2Fc^2^)/3'
_refine_ls_weighting_scheme calc
_refine_ls_wR_factor_gt .1971
_refine_ls_wR_factor_ref .2059
_reflns_number_gt 2201
_reflns_number_total 3227
_reflns_threshold_expression I>2\s(I)
_cod_data_source_file sk1495.cif
_cod_data_source_block Iat143K
_cod_depositor_comments
;
The following automatic conversions were performed:
'_symmetry_cell_setting' value 'Triclinic' changed to 'triclinic'
according to '/home/saulius/struct/CIF-dictionaries/cif_core.dic'
dictionary named 'cif_core.dic' version 2.4.1 from 2010-06-29.

Automatic conversion script
Id: cif_fix_enum 1527 2010-12-29 10:47:43Z saulius 

The following automatic conversions were performed:

'_symmetry_cell_setting' value 'Triclinic' changed to 'triclinic'
according to /home/saulius/struct/CIF-dictionaries/cif_core.dic
dictionary named 'cif_core.dic' version 2.4.1 from 2010-06-29.

Automatic conversion script
Id: cif_fix_values 1715 2011-07-08 13:25:40Z adriana 
;
_cod_database_code 2012392
_cod_database_fobs_code 2012392

loop_
_symmetry_equiv_pos_as_xyz
'x, y, z'
'-x, -y, -z'

loop_
_atom_site_label
_atom_site_fract_x
_atom_site_fract_y
_atom_site_fract_z
_atom_site_U_iso_or_equiv
_atom_site_adp_type
_atom_site_calc_flag
_atom_site_refinement_flags
_atom_site_occupancy
_atom_site_disorder_assembly
_atom_site_disorder_group
_atom_site_type_symbol
N1 .2752(3) .6767(3) -.25439(15) .0154(5) Uani d . 1 . . N
N2 .2440(3) .9482(3) .03112(14) .0147(5) Uani d . 1 . . N
N3 .2238(3) .7463(3) .29237(15) .0133(5) Uani d . 1 . . N
H1N3 .219(5) .733(4) .239(2) .025 Uiso d . 1 . . H
N4 .4515(3) .8628(3) .39867(15) .0140(5) Uani d . 1 . . N
N4A .0720(3) .9031(3) .41653(15) .0145(5) Uani d . 1 . . N
N5 .2253(3) .6220(3) .45392(15) .0145(5) Uani d . 1 . . N
O1 .2775(3) .5438(2) -.29495(13) .0222(5) Uani d . 1 . . O
O2 .2812(3) .8190(3) -.29746(13) .0233(5) Uani d . 1 . . O
O3 .2575(4) 1.0828(2) -.01981(14) .0272(5) Uani d . 1 . . O
O4 .2269(4) .9473(3) .11750(14) .0288(6) Uani d . 1 . . O
O5 .2311(3) .6037(2) .13357(12) .0178(5) Uani d . 1 . . O
O1W -.2302(3) .7318(3) -.22082(14) .0242(5) Uani d . 1 . . O
H1W1 -.234(5) .622(5) -.189(2) .028 Uiso d . 1 . . H
H2W1 -.240(5) .796(5) -.175(2) .029 Uiso d . 1 . . H
C1 .2629(4) .6592(3) -.15335(16) .0127(5) Uani d . 1 . . C
C2 .2576(4) .8054(3) -.10769(18) .0140(6) Uani d . 1 . . C
H2 .256(5) .919(5) -.140(2) .035(10) Uiso d . 1 . . H
C3 .2473(4) .7898(3) -.01062(16) .0115(5) Uani d . 1 . . C
C4 .2418(4) .6288(3) .04504(17) .0123(5) Uani d . 1 . . C
C5 .2503(4) .4839(3) -.00912(18) .0156(6) Uani d . 1 . . C
H5A .247(5) .373(4) .020(2) .022(8) Uiso d . 1 . . H
C6 .2602(4) .4979(3) -.10400(18) .0136(5) Uani d . 1 . . C
H6A .263(4) .404(4) -.139(2) .021(8) Uiso d . 1 . . H
C7 .2059(4) .5831(3) .35838(18) .0156(6) Uani d . 1 . . C
H7B .069(5) .532(4) .348(2) .020(8) Uiso d . 1 . . H
H7A .322(5) .505(4) .334(2) .024 Uiso d . 1 . . H
C8 .4297(4) .7033(3) .45981(19) .0162(6) Uani d . 1 . . C
H8B .554(5) .625(4) .451(2) .022 Uiso d . 1 . . H
H8A .438(5) .727(4) .519(2) .028(9) Uiso d . 1 . . H
C8A .0584(4) .7438(3) .47820(18) .0152(6) Uani d . 1 . . C
H8AB -.084(5) .689(4) .469(2) .022 Uiso d . 1 . . H
H8AA .072(5) .767(4) .547(2) .027(8) Uiso d . 1 . . H
C9 .4339(4) .8273(3) .30282(18) .0148(6) Uani d . 1 . . C
H9B .448(5) .931(4) .259(2) .021(8) Uiso d . 1 . . H
H9A .545(5) .749(4) .283(2) .028 Uiso d . 1 . . H
C9A .0505(4) .8664(3) .32122(18) .0150(5) Uani d . 1 . . C
H9AB .069(5) .961(4) .278(2) .024 Uiso d . 1 . . H
H9AA -.084(5) .801(4) .314(2) .019(8) Uiso d . 1 . . H
C10 .2787(4) .9795(3) .42406(18) .0149(6) Uani d . 1 . . C
H10B .290(5) 1.087(4) .385(2) .029 Uiso d . 1 . . H
H10A .279(4) 1.002(4) .486(2) .019(8) Uiso d . 1 . . H

loop_
_atom_site_aniso_label
_atom_site_aniso_U_11
_atom_site_aniso_U_22
_atom_site_aniso_U_33
_atom_site_aniso_U_12
_atom_site_aniso_U_13
_atom_site_aniso_U_23
N1 .0139(11) .0187(11) .0140(11) .0035(9) -.0013(8) -.0036(9)
N2 .0242(12) .0093(10) .0112(10) .0044(9) -.0043(8) -.0023(8)
N3 .0184(12) .0132(11) .0091(10) .0033(8) -.0036(8) -.0040(9)
N4 .0137(11) .0131(11) .0158(11) .0003(8) -.0034(8) -.0029(9)
N4A .0141(11) .0139(11) .0162(11) .0024(8) -.0015(8) -.0045(9)
N5 .0174(12) .0117(10) .0145(11) .0015(8) -.0016(8) -.0020(9)
O1 .0297(12) .0217(11) .0172(10) .0072(8) -.0035(8) -.0115(8)
O2 .0368(13) .0184(10) .0144(10) .0032(8) -.0017(8) .0000(8)
O3 .0528(14) .0087(9) .0203(11) .0015(9) -.0044(9) -.0005(8)
O4 .0617(16) .0135(10) .0122(9) .0042(9) -.0043(9) -.0053(8)
O5 .0334(12) .0110(9) .0092(9) .0013(8) -.0029(7) -.0020(7)
O1W .0399(13) .0158(10) .0165(10) .0018(9) -.0022(8) -.0001(9)
C1 .0142(13) .0163(13) .0083(11) .0035(10) -.0020(9) -.0043(10)
C2 .0152(13) .0122(12) .0148(12) .0024(10) -.0013(9) -.0021(10)
C3 .0158(13) .0074(11) .0121(12) .0024(9) -.0043(9) -.0033(10)
C4 .0137(12) .0099(12) .0144(12) .0022(9) -.0030(9) -.0050(10)
C5 .0235(14) .0083(12) .0155(13) .0022(10) -.0022(9) -.0026(10)
C6 .0156(13) .0120(12) .0142(12) .0026(9) -.0017(9) -.0055(10)
C7 .0207(14) .0090(12) .0184(13) .0021(10) -.0052(10) -.0050(10)
C8 .0170(14) .0162(13) .0155(12) .0003(10) -.0051(10) .0007(11)
C8A .0165(13) .0146(13) .0145(12) .0020(10) -.0005(9) -.0025(10)
C9 .0135(13) .0156(13) .0150(12) .0008(10) .0010(9) -.0018(11)
C9A .0128(13) .0166(13) .0165(12) .0045(10) -.0035(9) -.0059(11)
C10 .0180(14) .0136(13) .0141(12) .0017(10) -.0029(9) -.0057(11)

loop_
_atom_type_symbol
_atom_type_description
_atom_type_scat_dispersion_real
_atom_type_scat_dispersion_imag
_atom_type_scat_source
C C .0033 .0016 'International Tables Vol C Tables 4.2.6.8 and 6.1.1.4'
H H .0000 .0000 'International Tables Vol C Tables 4.2.6.8 and 6.1.1.4'
N N .0061 .0033 'International Tables Vol C Tables 4.2.6.8 and 6.1.1.4'
O O .0106 .0060 'International Tables Vol C Tables 4.2.6.8 and 6.1.1.4'

loop_
_geom_angle_atom_site_label_1
_geom_angle_atom_site_label_2
_geom_angle_atom_site_label_3
_geom_angle
_geom_angle_publ_flag
O2 N1 O1 122.3(2) yes
O2 N1 C1 120.0(2) ?
O1 N1 C1 117.8(2) ?
O3 N2 O4 121.1(2) yes
O3 N2 C3 119.2(2) ?
O4 N2 C3 119.7(2) ?
C9A N3 C9 108.9(2) yes
C9A N3 C7 108.2(2) yes
C9 N3 C7 108.6(2) yes
C9A N3 H1N3 110(3) ?
C9 N3 H1N3 107(2) ?
C7 N3 H1N3 115(2) ?
C9 N4 C8 109.0(2) yes
C9 N4 C10 108.4(2) yes
C8 N4 C10 108.8(2) yes
C9A N4A C8A 109.2(2) yes
C9A N4A C10 109.48(19) yes
C8A N4A C10 108.5(2) yes
C7 N5 C8 108.7(2) yes
C7 N5 C8A 108.8(2) yes
C8 N5 C8A 108.3(2) yes
H1W1 O1W H2W1 102(3) no
C2 C1 C6 121.4(2) ?
C2 C1 N1 118.3(2) ?
C6 C1 N1 120.3(2) ?
C1 C2 C3 118.7(2) ?
C1 C2 H2 123(2) ?
C3 C2 H2 118(2) ?
C2 C3 C4 123.2(2) ?
C2 C3 N2 115.0(2) ?
C4 C3 N2 121.8(2) ?
O5 C4 C3 127.1(2) ?
O5 C4 C5 119.0(2) ?
C3 C4 C5 113.9(2) ?
C6 C5 C4 123.3(2) ?
C6 C5 H5A 115(2) ?
C4 C5 H5A 122(2) ?
C5 C6 C1 119.4(2) ?
C5 C6 H6A 123.3(19) ?
C1 C6 H6A 117.3(19) ?
N5 C7 N3 109.75(19) yes
N5 C7 H7B 113.7(17) ?
N3 C7 H7B 106.0(18) ?
N5 C7 H7A 114.4(18) ?
N3 C7 H7A 104.7(17) ?
H7B C7 H7A 108(3) ?
N4 C8 N5 112.3(2) yes
N4 C8 H8B 111.7(17) ?
N5 C8 H8B 114.1(18) ?
N4 C8 H8A 108(2) ?
N5 C8 H8A 107(2) ?
H8B C8 H8A 102(3) ?
N4A C8A N5 112.07(19) yes
N4A C8A H8AB 107.4(18) ?
N5 C8A H8AB 107.8(17) ?
N4A C8A H8AA 110.5(18) ?
N5 C8A H8AA 107.6(19) ?
H8AB C8A H8AA 112(2) ?
N4 C9 N3 110.08(19) yes
N4 C9 H9B 112.0(18) ?
N3 C9 H9B 108.9(18) ?
N4 C9 H9A 111(2) ?
N3 C9 H9A 108(2) ?
H9B C9 H9A 107(2) ?
N4A C9A N3 109.7(2) yes
N4A C9A H9AB 113(2) ?
N3 C9A H9AB 103.5(19) ?
N4A C9A H9AA 112.2(16) ?
N3 C9A H9AA 103.7(17) ?
H9AB C9A H9AA 114(3) ?
N4A C10 N4 111.5(2) yes
N4A C10 H10B 110(2) ?
N4 C10 H10B 110.8(19) ?
N4A C10 H10A 104.1(18) ?
N4 C10 H10A 111.9(19) ?
H10B C10 H10A 108(3) ?

loop_
_geom_bond_atom_site_label_1
_geom_bond_atom_site_label_2
_geom_bond_site_symmetry_2
_geom_bond_distance
_geom_bond_publ_flag
N1 O2 . 1.230(3) yes
N1 O1 . 1.250(3) yes
N1 C1 . 1.446(3) yes
N2 O3 . 1.232(3) yes
N2 O4 . 1.241(3) yes
N2 C3 . 1.440(3) yes
N3 C9A . 1.514(3) yes
N3 C9 . 1.516(3) yes
N3 C7 . 1.526(3) yes
N3 H1N3 . .79(3) no
N4 C9 . 1.447(3) yes
N4 C8 . 1.469(3) yes
N4 C10 . 1.480(3) yes
N4A C9A . 1.446(3) yes
N4A C8A . 1.468(3) yes
N4A C10 . 1.473(3) yes
N5 C7 . 1.452(3) yes
N5 C8 . 1.473(3) yes
N5 C8A . 1.476(3) yes
O5 C4 . 1.269(3) yes
O1W H1W1 . .94(3) no
O1W H2W1 . .87(4) no
C1 C2 . 1.383(3) no
C1 C6 . 1.398(4) no
C2 C3 . 1.389(3) no
C2 H2 . .97(4) ?
C3 C4 . 1.436(3) no
C4 C5 . 1.446(3) no
C5 C6 . 1.358(3) no
C5 H5A . .93(3) ?
C6 H6A . .94(3) ?
C7 H7B . 1.00(3) ?
C7 H7A . 1.03(3) ?
C8 H8B . 1.01(3) ?
C8 H8A . .90(3) ?
C8A H8AB . 1.03(3) ?
C8A H8AA . 1.03(3) ?
C9 H9B . .99(3) ?
C9 H9A . .98(3) ?
C9A H9AB . .93(3) ?
C9A H9AA . 1.03(3) ?
C10 H10B . .97(3) ?
C10 H10A . .92(3) ?

loop_
_geom_hbond_atom_site_label_D
_geom_hbond_atom_site_label_H
_geom_hbond_atom_site_label_A
_geom_hbond_site_symmetry_A
_geom_hbond_distance_DH
_geom_hbond_distance_HA
_geom_hbond_distance_DA
_geom_hbond_angle_DHA
_geom_hbond_publ_flag
N3 H13N O5 1_555 .79(3) 1.91(3) 2.644(3) 155(3) yes
O1W H11W O5 2_565 .94(4) 1.88(4) 2.821(3) 176(3) yes
O1W H21W O4 2_575 .87(3) 2.27(4) 3.064(3) 152(3) yes
C5 H5A O3 1_545 .93(3) 2.42(3) 3.188(3) 140(2) yes
C7 H7B O1 2_565 .99(3) 2.49(3) 3.462(3) 168(2) yes
C9 H9A O1 2_665 .98(3) 2.56(3) 3.452(3) 151(2) yes

loop_
_geom_torsion_atom_site_label_1
_geom_torsion_atom_site_label_2
_geom_torsion_atom_site_label_3
_geom_torsion_atom_site_label_4
_geom_torsion
O2 N1 C1 C2 .2(3)
O1 N1 C1 C2 -179.2(2)
O2 N1 C1 C6 -178.7(2)
O1 N1 C1 C6 1.9(3)
C6 C1 C2 C3 -.6(4)
N1 C1 C2 C3 -179.5(2)
C1 C2 C3 C4 -.1(4)
C1 C2 C3 N2 179.5(2)
O3 N2 C3 C2 -2.5(4)
O4 N2 C3 C2 177.3(2)
O3 N2 C3 C4 177.1(2)
O4 N2 C3 C4 -3.1(4)
C2 C3 C4 O5 -179.5(2)
N2 C3 C4 O5 .9(4)
C2 C3 C4 C5 .7(4)
N2 C3 C4 C5 -178.9(2)
O5 C4 C5 C6 179.4(2)
C3 C4 C5 C6 -.7(4)
C4 C5 C6 C1 .1(4)
C2 C1 C6 C5 .6(4)
N1 C1 C6 C5 179.5(2)
C8 N5 C7 N3 -59.0(3)
C8A N5 C7 N3 58.8(3)
C9A N3 C7 N5 -59.4(3)
C9 N3 C7 N5 58.7(3)
C9 N4 C8 N5 -60.5(3)
C10 N4 C8 N5 57.6(3)
C7 N5 C8 N4 60.6(3)
C8A N5 C8 N4 -57.5(3)
C9A N4A C8A N5 60.4(3)
C10 N4A C8A N5 -58.9(3)
C7 N5 C8A N4A -59.9(3)
C8 N5 C8A N4A 58.1(3)
C8 N4 C9 N3 58.9(3)
C10 N4 C9 N3 -59.5(3)
C9A N3 C9 N4 59.0(3)
C7 N3 C9 N4 -58.5(3)
C8A N4A C9A N3 -59.8(3)
C10 N4A C9A N3 58.8(3)
C9 N3 C9A N4A -58.2(3)
C7 N3 C9A N4A 59.6(3)
C9A N4A C10 N4 -60.7(3)
C8A N4A C10 N4 58.4(3)
C9 N4 C10 N4A 60.7(3)
C8 N4 C10 N4A -57.8(3)
